data_4112467
loop_
_publ_author_name
'Do Hyun Ryu'
'Gang Zhou'
'E. J. Corey'

_publ_section_title
;
 Enantioselective and Structure-Selective Diels-Alder Reactions of
 Unsymmetrical Quinones Catalyzed by a Chiral Oxazaborolidinium Cation.
 Predictive Selection Rules
;
_journal_name_full 'Journal of the American Chemical Society'
_journal_page_first 4800
_journal_page_last 4802
_journal_paper_doi 10.1021/ja049323b
_journal_volume 126
_journal_year 2004
_chemical_formula_sum 'C18 H19.5 Br O4.25'
_chemical_formula_weight 383.75
_chemical_name_systematic
; 
 ? 
;
_space_group_IT_number 19
_symmetry_cell_setting orthorhombic
_symmetry_space_group_name_Hall 'P 2ac 2ab'
_symmetry_space_group_name_H-M 'P 21 21 21'
_atom_sites_solution_hydrogens geom
_atom_sites_solution_primary direct
_atom_sites_solution_secondary difmap
_audit_creation_method SHELXL-97
_cell_angle_alpha 90.00
_cell_angle_beta 90.00
_cell_angle_gamma 90.00
_cell_formula_units_Z 8
_cell_length_a 8.6784(11)
_cell_length_b 12.7229(19)
_cell_length_c 33.260(5)
_cell_measurement_temperature 193(2)
_cell_volume 3672.4(9)
_computing_cell_refinement 'SMART (BRUKER, V5.625, 2001)'
_computing_data_collection 'ASTRO (BRUKER, V5.007, 1997)'
_computing_data_reduction 'SAINT (BRUKER, V6.22, 2001)'
_computing_molecular_graphics 'SHELXTL (BRUKER, 2000, V6.1)'
_computing_publication_material 'XCIF (Sheldrick and BRUKER, 1997, V5.1)'
_computing_structure_refinement 'SHELXL-97 (Sheldrick, 1997)'
_computing_structure_solution 'SHELXS-97 (Sheldrick, 1990)'
_diffrn_ambient_temperature 193(2)
_diffrn_detector_area_resol_mean 836.6
_diffrn_measured_fraction_theta_full 0.994
_diffrn_measured_fraction_theta_max 0.994
_diffrn_measurement_device_type 'Bruker CCD'
_diffrn_measurement_method '\w, 0.3 deg'
_diffrn_radiation_monochromator graphite
_diffrn_radiation_source 'fine-focus sealed tube'
_diffrn_radiation_type MoK\a
_diffrn_radiation_wavelength 0.71073
_diffrn_reflns_av_R_equivalents 0.0852
_diffrn_reflns_av_sigmaI/netI 0.2819
_diffrn_reflns_limit_h_max 11
_diffrn_reflns_limit_h_min -8
_diffrn_reflns_limit_k_max 16
_diffrn_reflns_limit_k_min -6
_diffrn_reflns_limit_l_max 43
_diffrn_reflns_limit_l_min -36
_diffrn_reflns_number 16704
_diffrn_reflns_theta_full 27.89
_diffrn_reflns_theta_max 27.89
_diffrn_reflns_theta_min 2.43
_diffrn_standards_decay_% <1
_diffrn_standards_interval_count 0
_diffrn_standards_number 0
_exptl_absorpt_coefficient_mu 2.256
_exptl_absorpt_correction_T_max 0.9152
_exptl_absorpt_correction_T_min 0.6869
_exptl_absorpt_correction_type empirical
_exptl_absorpt_process_details sadabs
_exptl_crystal_colour colorless
_exptl_crystal_density_diffrn 1.388
_exptl_crystal_density_meas 0
_exptl_crystal_description needle
_exptl_crystal_F_000 1572
_exptl_crystal_size_max 0.18
_exptl_crystal_size_mid 0.04
_exptl_crystal_size_min 0.04
_refine_diff_density_max 0.581
_refine_diff_density_min -0.447
_refine_diff_density_rms 0.084
_refine_ls_abs_structure_details 'Flack H D (1983), Acta Cryst. A39, 876-881'
_refine_ls_abs_structure_Flack -0.008(14)
_refine_ls_extinction_method none
_refine_ls_goodness_of_fit_ref 0.986
_refine_ls_hydrogen_treatment mixed
_refine_ls_matrix_type full
_refine_ls_number_parameters 419
_refine_ls_number_reflns 8400
_refine_ls_number_restraints 7
_refine_ls_restrained_S_all 1.019
_refine_ls_R_factor_all 0.1941
_refine_ls_R_factor_gt 0.0610
_refine_ls_shift/su_max 0.005
_refine_ls_shift/su_mean 0.000
_refine_ls_structure_factor_coef Fsqd
_refine_ls_weighting_details 'calc w=1/[\s^2^(Fo^2^)+(0.0229P)^2^+0.0000P] where P=(Fo^2^+2Fc^2^)/3'
_refine_ls_weighting_scheme calc
_refine_ls_wR_factor_gt 0.1180
_refine_ls_wR_factor_ref 0.1356
_reflns_number_gt 2726
_reflns_number_total 8400
_reflns_threshold_expression >2sigma(I)
_cod_data_source_file ja049323bsi20040206_050321.cif
_cod_data_source_block ejc69t
_cod_original_formula_sum 'C18 H19.50 Br O4.25'
_cod_database_code 4112467

loop_
_symmetry_equiv_pos_as_xyz
'x, y, z'
'-x+1/2, -y, z+1/2'
'-x, y+1/2, -z+1/2'
'x+1/2, -y+1/2, -z'

loop_
_atom_site_label
_atom_site_type_symbol
_atom_site_fract_x
_atom_site_fract_y
_atom_site_fract_z
_atom_site_U_iso_or_equiv
_atom_site_adp_type
_atom_site_occupancy
_atom_site_symmetry_multiplicity
_atom_site_calc_flag
_atom_site_refinement_flags
Br1 Br 0.42997(14) 0.46637(10) 0.10475(5) 0.1057(6) Uani 1 1 d .
O1 O 1.4289(5) 0.8814(5) 0.00928(18) 0.0498(17) Uani 1 1 d .
H1 H 1.5247 0.8906 0.0104 0.075 Uiso 1 1 calc R
O2 O 0.7175(6) 0.9279(5) 0.0464(2) 0.061(2) Uani 1 1 d .
O3 O 0.9956(5) 0.8298(4) 0.10286(18) 0.0348(15) Uani 1 1 d .
O4 O 0.8784(6) 0.8820(5) 0.15959(18) 0.0475(17) Uani 1 1 d .
C1 C 1.3571(8) 0.9233(7) 0.0461(3) 0.046(3) Uani 1 1 d .
H1B H 1.4073 0.9926 0.0516 0.055 Uiso 1 1 calc R
C2 C 1.3740(10) 0.8588(6) 0.0835(3) 0.043(3) Uani 1 1 d .
H2 H 1.4666 0.8205 0.0877 0.051 Uiso 1 1 calc R
C3 C 1.2645(9) 0.8536(7) 0.1109(3) 0.049(3) Uani 1 1 d .
H3 H 1.2818 0.8098 0.1336 0.058 Uiso 1 1 calc R
C4 C 1.1190(9) 0.9103(6) 0.1088(3) 0.039(2) Uani 1 1 d .
H4 H 1.1010 0.9495 0.1345 0.046 Uiso 1 1 calc R
C5 C 1.1096(8) 0.9862(7) 0.0728(3) 0.040(3) Uani 1 1 d .
H5 H 1.1675 1.0507 0.0810 0.048 Uiso 1 1 calc R
C6 C 0.9434(8) 1.0225(6) 0.0638(3) 0.046(3) Uani 1 1 d .
H6A H 0.8898 1.0384 0.0893 0.055 Uiso 1 1 calc R
H6B H 0.9463 1.0877 0.0475 0.055 Uiso 1 1 calc R
C7 C 0.8545(9) 0.9379(7) 0.0410(3) 0.042(3) Uani 1 1 d .
C8 C 0.9346(8) 0.8821(7) 0.0067(3) 0.049(3) Uani 1 1 d .
H8A H 0.9341 0.9280 -0.0173 0.058 Uiso 1 1 calc R
H8B H 0.8768 0.8173 0.0000 0.058 Uiso 1 1 calc R
C9 C 1.1024(7) 0.8529(6) 0.0173(3) 0.038(2) Uani 1 1 d .
H9A H 1.1030 0.7948 0.0370 0.046 Uiso 1 1 calc R
H9B H 1.1563 0.8285 -0.0073 0.046 Uiso 1 1 calc R
C10 C 1.1863(7) 0.9471(6) 0.0346(3) 0.037(3) Uani 1 1 d .
H10 H 1.1849 1.0050 0.0143 0.044 Uiso 1 1 calc R
C11 C 0.8866(9) 0.8247(6) 0.1316(3) 0.025(2) Uani 1 1 d .
C12 C 0.7794(9) 0.7402(7) 0.1243(3) 0.030(2) Uani 1 1 d .
C13 C 0.7960(9) 0.6742(7) 0.0941(3) 0.045(3) Uani 1 1 d .
H13 H 0.8801 0.6835 0.0761 0.054 Uiso 1 1 calc R
C14 C 0.6943(13) 0.5908(8) 0.0876(3) 0.070(3) Uani 1 1 d .
H14 H 0.7088 0.5418 0.0664 0.084 Uiso 1 1 calc R
C15 C 0.5670(10) 0.5836(8) 0.1148(4) 0.053(3) Uani 1 1 d .
C16 C 0.5526(13) 0.6528(8) 0.1437(3) 0.066(3) Uani 1 1 d .
H16 H 0.4653 0.6495 0.1609 0.079 Uiso 1 1 calc R
C17 C 0.6570(8) 0.7271(6) 0.1495(3) 0.034(2) Uani 1 1 d .
H17 H 0.6463 0.7727 0.1719 0.041 Uiso 1 1 calc R
Br1A Br 1.12873(11) 0.61174(8) 0.19369(4) 0.0810(5) Uani 1 1 d .
O1A O 0.1038(6) 0.1784(5) 0.1393(2) 0.0536(19) Uani 1 1 d .
H1A H 0.0084 0.1834 0.1431 0.080 Uiso 1 1 calc R
O2A O 0.8116(6) 0.1338(4) 0.1754(2) 0.069(2) Uani 1 1 d .
O3A O 0.5547(6) 0.2566(4) 0.22326(19) 0.0394(17) Uani 1 1 d .
O4A O 0.6127(8) 0.2880(5) 0.2880(2) 0.055(2) Uani 1 1 d .
C1A C 0.1789(8) 0.1463(6) 0.1769(3) 0.044(3) Uani 1 1 d .
H1A1 H 0.1205 0.0843 0.1873 0.052 Uiso 1 1 calc R
C2A C 0.1760(10) 0.2315(6) 0.2106(3) 0.056(3) Uani 1 1 d .
H2A H 0.0860 0.2737 0.2126 0.067 Uiso 1 1 calc R
C3A C 0.2862(9) 0.2501(7) 0.2364(3) 0.047(3) Uani 1 1 d .
H3A H 0.2735 0.3040 0.2559 0.056 Uiso 1 1 calc R
C4A C 0.4311(9) 0.1879(6) 0.2356(3) 0.043(3) Uani 1 1 d .
H4A H 0.4531 0.1627 0.2635 0.052 Uiso 1 1 calc R
C5A C 0.4266(8) 0.0950(6) 0.2083(3) 0.040(3) Uani 1 1 d .
H5A H 0.3705 0.0384 0.2232 0.048 Uiso 1 1 calc R
C6A C 0.5874(8) 0.0516(6) 0.1989(3) 0.049(3) Uani 1 1 d .
H6A1 H 0.6462 0.0468 0.2244 0.059 Uiso 1 1 calc R
H6A2 H 0.5761 -0.0206 0.1883 0.059 Uiso 1 1 calc R
C7A C 0.6769(9) 0.1134(7) 0.1703(3) 0.049(3) Uani 1 1 d .
C8A C 0.5946(9) 0.1453(7) 0.1337(3) 0.060(3) Uani 1 1 d .
H8A1 H 0.5914 0.0851 0.1148 0.072 Uiso 1 1 calc R
H8A2 H 0.6527 0.2027 0.1205 0.072 Uiso 1 1 calc R
C9A C 0.4287(8) 0.1829(7) 0.1417(3) 0.046(3) Uani 1 1 d .
H9A1 H 0.4315 0.2539 0.1539 0.056 Uiso 1 1 calc R
H9A2 H 0.3725 0.1881 0.1159 0.056 Uiso 1 1 calc R
C10A C 0.3443(7) 0.1093(6) 0.1692(3) 0.042(3) Uani 1 1 d .
H10A H 0.3389 0.0392 0.1557 0.050 Uiso 1 1 calc R
C11A C 0.6343(10) 0.3001(6) 0.2533(4) 0.037(3) Uani 1 1 d .
C12A C 0.7577(9) 0.3678(6) 0.2376(3) 0.030(2) Uani 1 1 d .
C13A C 0.7550(9) 0.4094(6) 0.1992(4) 0.058(3) Uani 1 1 d .
H13A H 0.6739 0.3885 0.1817 0.069 Uiso 1 1 calc R
C14A C 0.8646(10) 0.4805(7) 0.1844(3) 0.060(3) Uani 1 1 d .
H14A H 0.8597 0.5073 0.1578 0.071 Uiso 1 1 calc R
C15A C 0.9820(10) 0.5097(6) 0.2112(4) 0.056(4) Uani 1 1 d .
C16A C 0.9877(9) 0.4666(7) 0.2491(3) 0.044(3) Uani 1 1 d .
H16A H 1.0700 0.4849 0.2666 0.053 Uiso 1 1 calc R
C17A C 0.8770(9) 0.3976(6) 0.2622(3) 0.037(2) Uani 1 1 d .
H17A H 0.8831 0.3701 0.2887 0.044 Uiso 1 1 calc R
C1S C 0.089(2) 0.2135(17) -0.0330(6) 0.131(10) Uiso 0.50 1 d PD
H1S1 H 0.0793 0.1423 -0.0221 0.196 Uiso 0.50 1 calc PR
H1S2 H 0.1592 0.2125 -0.0561 0.196 Uiso 0.50 1 calc PR
H1S3 H -0.0125 0.2386 -0.0417 0.196 Uiso 0.50 1 calc PR
C2S C 0.149(2) 0.2820(15) -0.0027(5) 0.083(7) Uiso 0.50 1 d PD
H2S1 H 0.2375 0.2494 0.0112 0.100 Uiso 0.50 1 calc PR
H2S2 H 0.1819 0.3498 -0.0145 0.100 Uiso 0.50 1 calc PR
O1S O 0.0273(14) 0.2959(10) 0.0230(4) 0.078(4) Uiso 0.50 1 d PD
C3S C 0.077(2) 0.3588(16) 0.0533(6) 0.101(9) Uiso 0.50 1 d PD
H3S1 H 0.1785 0.3323 0.0624 0.121 Uiso 0.50 1 calc PR
H3S2 H 0.0938 0.4301 0.0422 0.121 Uiso 0.50 1 calc PR
C4S C -0.013(2) 0.3673(18) 0.0850(6) 0.119(9) Uiso 0.50 1 d PD
H4S1 H -0.0752 0.4314 0.0827 0.178 Uiso 0.50 1 calc PR
H4S2 H 0.0499 0.3707 0.1094 0.178 Uiso 0.50 1 calc PR
H4S3 H -0.0815 0.3061 0.0864 0.178 Uiso 0.50 1 calc PR

loop_
_atom_site_aniso_label
_atom_site_aniso_U_11
_atom_site_aniso_U_22
_atom_site_aniso_U_33
_atom_site_aniso_U_23
_atom_site_aniso_U_13
_atom_site_aniso_U_12
Br1 0.1075(11) 0.0926(9) 0.1169(14) 0.0284(9) -0.0419(10) -0.0624(8)
O1 0.020(3) 0.085(4) 0.045(5) -0.015(4) 0.002(3) 0.008(4)
O2 0.016(3) 0.099(5) 0.069(6) -0.003(4) -0.002(3) -0.004(3)
O3 0.028(3) 0.044(3) 0.032(4) -0.003(3) 0.000(3) -0.010(3)
O4 0.042(3) 0.060(4) 0.041(5) -0.024(4) 0.016(3) -0.004(4)
C1 0.013(4) 0.060(6) 0.065(9) -0.034(6) 0.020(5) -0.003(4)
C2 0.049(6) 0.043(6) 0.036(7) 0.014(5) -0.013(6) 0.000(5)
C3 0.039(6) 0.085(8) 0.022(7) 0.019(6) 0.003(5) -0.009(5)
C4 0.035(5) 0.051(6) 0.030(7) 0.005(5) -0.001(5) -0.005(5)
C5 0.013(5) 0.065(6) 0.043(7) -0.025(6) -0.002(5) 0.009(4)
C6 0.032(5) 0.058(6) 0.048(7) -0.003(6) -0.003(5) 0.001(5)
C7 0.019(5) 0.062(6) 0.045(8) 0.005(6) -0.005(5) 0.007(5)
C8 0.039(5) 0.063(6) 0.044(7) -0.005(6) -0.003(5) -0.019(5)
C9 0.022(5) 0.050(5) 0.043(7) -0.002(5) -0.001(5) -0.006(4)
C10 0.011(4) 0.038(5) 0.062(8) 0.011(5) -0.004(5) 0.007(4)
C11 0.026(5) 0.027(5) 0.022(6) -0.005(5) 0.009(5) 0.001(4)
C12 0.037(5) 0.028(5) 0.025(7) -0.003(5) -0.008(5) 0.007(4)
C13 0.039(6) 0.049(6) 0.047(9) 0.020(6) -0.011(5) -0.025(5)
C14 0.120(10) 0.057(7) 0.033(8) -0.003(6) -0.034(7) 0.006(7)
C15 0.035(6) 0.061(7) 0.065(10) 0.040(7) -0.018(6) -0.019(5)
C16 0.082(8) 0.064(8) 0.051(9) 0.000(7) 0.002(7) 0.021(7)
C17 0.023(5) 0.039(6) 0.040(7) 0.009(5) 0.002(5) -0.015(4)
Br1A 0.0512(6) 0.0710(7) 0.1207(13) 0.0199(9) -0.0042(7) -0.0290(6)
O1A 0.020(3) 0.071(4) 0.070(6) -0.005(4) -0.003(4) -0.002(3)
O2A 0.029(3) 0.065(4) 0.113(7) -0.002(4) -0.006(4) -0.003(3)
O3A 0.030(3) 0.045(4) 0.043(5) 0.009(4) -0.001(3) -0.016(3)
O4A 0.045(4) 0.061(4) 0.059(6) -0.008(4) 0.018(5) -0.018(3)
C1A 0.021(5) 0.045(6) 0.065(9) 0.004(6) 0.003(5) -0.002(4)
C2A 0.046(6) 0.026(5) 0.095(10) -0.027(6) 0.031(6) 0.006(4)
C3A 0.012(5) 0.072(7) 0.056(8) -0.017(6) 0.003(5) -0.013(5)
C4A 0.030(5) 0.040(5) 0.060(8) -0.003(6) 0.005(5) -0.021(4)
C5A 0.011(4) 0.048(6) 0.061(8) 0.018(6) -0.006(5) -0.009(4)
C6A 0.029(5) 0.034(5) 0.084(9) 0.023(6) -0.006(6) 0.004(4)
C7A 0.014(5) 0.046(6) 0.087(10) -0.009(7) -0.010(5) 0.002(5)
C8A 0.028(6) 0.077(7) 0.075(10) -0.024(7) 0.019(6) -0.003(5)
C9A 0.034(5) 0.057(6) 0.047(8) -0.012(6) 0.001(5) -0.005(5)
C10A 0.017(5) 0.024(5) 0.084(9) -0.008(6) 0.014(5) -0.008(4)
C11A 0.011(5) 0.019(5) 0.082(10) -0.006(6) -0.003(7) -0.002(4)
C12A 0.039(5) 0.014(5) 0.037(7) 0.003(5) -0.003(5) 0.009(4)
C13A 0.025(5) 0.031(6) 0.118(12) 0.008(7) -0.023(7) -0.015(4)
C14A 0.061(6) 0.063(7) 0.054(9) 0.013(6) -0.022(7) 0.003(6)
C15A 0.047(6) 0.010(5) 0.112(12) -0.001(6) -0.030(7) -0.006(4)
C16A 0.031(6) 0.042(6) 0.059(9) -0.015(6) -0.012(6) 0.014(5)
C17A 0.028(5) 0.042(5) 0.040(7) -0.005(5) -0.009(5) -0.002(5)

loop_
_atom_type_symbol
_atom_type_description
_atom_type_scat_dispersion_real
_atom_type_scat_dispersion_imag
_atom_type_scat_source
C C 0.0033 0.0016 'International Tables Vol C Tables 4.2.6.8 and 6.1.1.4'
H H 0.0000 0.0000 'International Tables Vol C Tables 4.2.6.8 and 6.1.1.4'
O O 0.0106 0.0060 'International Tables Vol C Tables 4.2.6.8 and 6.1.1.4'
Br Br -0.2901 2.4595 'International Tables Vol C Tables 4.2.6.8 and 6.1.1.4'

loop_
_geom_angle_atom_site_label_1
_geom_angle_atom_site_label_2
_geom_angle_atom_site_label_3
_geom_angle
C1 O1 H1 109.5
C11 O3 C4 116.2(6)
O1 C1 C2 116.8(7)
O1 C1 C10 105.6(7)
C2 C1 C10 113.7(7)
O1 C1 H1B 106.7
C2 C1 H1B 106.7
C10 C1 H1B 106.7
C3 C2 C1 122.1(8)
C3 C2 H2 118.9
C1 C2 H2 118.9
C2 C3 C4 124.6(9)
C2 C3 H3 117.7
C4 C3 H3 117.7
C3 C4 O3 106.7(6)
C3 C4 C5 113.2(7)
O3 C4 C5 106.7(6)
C3 C4 H4 110.0
O3 C4 H4 110.0
C5 C4 H4 110.0
C10 C5 C6 110.2(7)
C10 C5 C4 115.0(7)
C6 C5 C4 112.9(7)
C10 C5 H5 106.0
C6 C5 H5 106.0
C4 C5 H5 106.0
C7 C6 C5 111.0(7)
C7 C6 H6A 109.4
C5 C6 H6A 109.4
C7 C6 H6B 109.4
C5 C6 H6B 109.4
H6A C6 H6B 108.0
O2 C7 C8 121.0(8)
O2 C7 C6 119.8(8)
C8 C7 C6 118.2(7)
C7 C8 C9 112.1(7)
C7 C8 H8A 109.2
C9 C8 H8A 109.2
C7 C8 H8B 109.2
C9 C8 H8B 109.2
H8A C8 H8B 107.9
C10 C9 C8 110.5(6)
C10 C9 H9A 109.6
C8 C9 H9A 109.6
C10 C9 H9B 109.6
C8 C9 H9B 109.6
H9A C9 H9B 108.1
C9 C10 C5 111.6(7)
C9 C10 C1 113.3(6)
C5 C10 C1 106.0(7)
C9 C10 H10 108.6
C5 C10 H10 108.6
C1 C10 H10 108.6
O4 C11 O3 124.8(8)
O4 C11 C12 123.6(8)
O3 C11 C12 111.6(7)
C13 C12 C17 118.4(9)
C13 C12 C11 122.3(9)
C17 C12 C11 119.3(9)
C12 C13 C14 122.2(9)
C12 C13 H13 118.9
C14 C13 H13 118.9
C13 C14 C15 116.1(9)
C13 C14 H14 121.9
C15 C14 H14 121.9
C16 C15 C14 119.6(9)
C16 C15 Br1 125.8(10)
C14 C15 Br1 114.6(10)
C15 C16 C17 121.4(11)
C15 C16 H16 119.3
C17 C16 H16 119.3
C16 C17 C12 122.1(10)
C16 C17 H17 119.0
C12 C17 H17 119.0
C1A O1A H1A 109.5
C11A O3A C4A 115.0(7)
O1A C1A C10A 111.1(8)
O1A C1A C2A 114.3(7)
C10A C1A C2A 110.4(7)
O1A C1A H1A1 106.9
C10A C1A H1A1 106.9
C2A C1A H1A1 106.9
C3A C2A C1A 125.8(8)
C3A C2A H2A 117.1
C1A C2A H2A 117.1
C2A C3A C4A 120.8(9)
C2A C3A H3A 119.6
C4A C3A H3A 119.6
O3A C4A C3A 108.2(6)
O3A C4A C5A 109.1(7)
C3A C4A C5A 114.3(7)
O3A C4A H4A 108.4
C3A C4A H4A 108.4
C5A C4A H4A 108.4
C4A C5A C10A 116.4(7)
C4A C5A C6A 112.7(7)
C10A C5A C6A 107.6(8)
C4A C5A H5A 106.5
C10A C5A H5A 106.5
C6A C5A H5A 106.5
C7A C6A C5A 115.0(7)
C7A C6A H6A1 108.5
C5A C6A H6A1 108.5
C7A C6A H6A2 108.5
C5A C6A H6A2 108.5
H6A1 C6A H6A2 107.5
O2A C7A C6A 122.6(9)
O2A C7A C8A 121.8(10)
C6A C7A C8A 115.6(7)
C7A C8A C9A 113.4(8)
C7A C8A H8A1 108.9
C9A C8A H8A1 108.9
C7A C8A H8A2 108.9
C9A C8A H8A2 108.9
H8A1 C8A H8A2 107.7
C10A C9A C8A 111.6(7)
C10A C9A H9A1 109.3
C8A C9A H9A1 109.3
C10A C9A H9A2 109.3
C8A C9A H9A2 109.3
H9A1 C9A H9A2 108.0
C5A C10A C9A 111.9(6)
C5A C10A C1A 109.9(8)
C9A C10A C1A 111.5(7)
C5A C10A H10A 107.8
C9A C10A H10A 107.8
C1A C10A H10A 107.8
O4A C11A O3A 126.6(9)
O4A C11A C12A 122.7(10)
O3A C11A C12A 110.7(9)
C17A C12A C13A 117.2(8)
C17A C12A C11A 120.0(9)
C13A C12A C11A 122.7(9)
C12A C13A C14A 124.0(9)
C12A C13A H13A 118.0
C14A C13A H13A 118.0
C13A C14A C15A 116.2(10)
C13A C14A H14A 121.9
C15A C14A H14A 121.9
C16A C15A C14A 120.1(9)
C16A C15A Br1A 121.8(8)
C14A C15A Br1A 118.1(9)
C17A C16A C15A 121.4(8)
C17A C16A H16A 119.3
C15A C16A H16A 119.3
C12A C17A C16A 121.0(9)
C12A C17A H17A 119.5
C16A C17A H17A 119.5
C2S C1S H1S1 109.5
C2S C1S H1S2 109.5
H1S1 C1S H1S2 109.5
C2S C1S H1S3 109.5
H1S1 C1S H1S3 109.5
H1S2 C1S H1S3 109.5
O1S C2S C1S 103.9(14)
O1S C2S H2S1 111.0
C1S C2S H2S1 111.0
O1S C2S H2S2 111.0
C1S C2S H2S2 111.0
H2S1 C2S H2S2 109.0
C3S O1S C2S 107.1(12)
C4S C3S O1S 116.8(16)
C4S C3S H3S1 108.1
O1S C3S H3S1 108.1
C4S C3S H3S2 108.1
O1S C3S H3S2 108.1
H3S1 C3S H3S2 107.3
C3S C4S H4S1 109.5
C3S C4S H4S2 109.5
H4S1 C4S H4S2 109.5
C3S C4S H4S3 109.5
H4S1 C4S H4S3 109.5
H4S2 C4S H4S3 109.5

loop_
_geom_bond_atom_site_label_1
_geom_bond_atom_site_label_2
_geom_bond_distance
Br1 C15 1.936(9)
O1 C1 1.473(9)
O1 H1 0.8400
O2 C7 1.209(8)
O3 C11 1.347(9)
O3 C4 1.496(8)
O4 C11 1.184(8)
C1 C2 1.499(11)
C1 C10 1.560(10)
C1 H1B 1.0000
C2 C3 1.318(11)
C2 H2 0.9500
C3 C4 1.456(11)
C3 H3 0.9500
C4 C5 1.541(11)
C4 H4 1.0000
C5 C10 1.518(11)
C5 C6 1.544(10)
C5 H5 1.0000
C6 C7 1.526(11)
C6 H6A 0.9900
C6 H6B 0.9900
C7 C8 1.511(11)
C8 C9 1.543(9)
C8 H8A 0.9900
C8 H8B 0.9900
C9 C10 1.516(10)
C9 H9A 0.9900
C9 H9B 0.9900
C10 H10 1.0000
C11 C12 1.443(11)
C12 C13 1.317(11)
C12 C17 1.364(10)
C13 C14 1.397(11)
C13 H13 0.9500
C14 C15 1.429(13)
C14 H14 0.9500
C15 C16 1.310(12)
C16 C17 1.324(11)
C16 H16 0.9500
C17 H17 0.9500
Br1A C15A 1.910(9)
O1A C1A 1.467(10)
O1A H1A 0.8400
O2A C7A 1.209(8)
O3A C11A 1.336(11)
O3A C4A 1.443(8)
O4A C11A 1.178(10)
C1A C10A 1.532(9)
C1A C2A 1.560(12)
C1A H1A1 1.0000
C2A C3A 1.305(12)
C2A H2A 0.9500
C3A C4A 1.486(10)
C3A H3A 0.9500
C4A C5A 1.490(11)
C4A H4A 1.0000
C5A C10A 1.495(11)
C5A C6A 1.533(9)
C5A H5A 1.0000
C6A C7A 1.460(11)
C6A H6A1 0.9900
C6A H6A2 0.9900
C7A C8A 1.468(12)
C8A C9A 1.540(10)
C8A H8A1 0.9900
C8A H8A2 0.9900
C9A C10A 1.501(11)
C9A H9A1 0.9900
C9A H9A2 0.9900
C10A H10A 1.0000
C11A C12A 1.470(11)
C12A C17A 1.373(10)
C12A C13A 1.385(12)
C13A C14A 1.401(11)
C13A H13A 0.9500
C14A C15A 1.404(11)
C14A H14A 0.9500
C15A C16A 1.376(12)
C16A C17A 1.372(10)
C16A H16A 0.9500
C17A H17A 0.9500
C1S C2S 1.430(16)
C1S H1S1 0.9800
C1S H1S2 0.9800
C1S H1S3 0.9800
C2S O1S 1.370(14)
C2S H2S1 0.9900
C2S H2S2 0.9900
O1S C3S 1.357(14)
C3S C4S 1.317(15)
C3S H3S1 0.9900
C3S H3S2 0.9900
C4S H4S1 0.9800
C4S H4S2 0.9800
C4S H4S3 0.9800

loop_
_geom_hbond_atom_site_label_D
_geom_hbond_atom_site_label_H
_geom_hbond_atom_site_label_A
_geom_hbond_distance_DH
_geom_hbond_distance_HA
_geom_hbond_distance_DA
_geom_hbond_angle_DHA
_geom_hbond_site_symmetry_A
O1A H1A O2A 0.84 2.11 2.862(8) 148.1 1_455
O1 H1 O2 0.84 2.11 2.855(7) 147.0 1_655

loop_
_geom_torsion_atom_site_label_1
_geom_torsion_atom_site_label_2
_geom_torsion_atom_site_label_3
_geom_torsion_atom_site_label_4
_geom_torsion
O1 C1 C2 C3 -145.3(8)
C10 C1 C2 C3 -21.8(11)
C1 C2 C3 C4 -1.6(13)
C2 C3 C4 O3 112.0(9)
C2 C3 C4 C5 -5.1(12)
C11 O3 C4 C3 119.6(8)
C11 O3 C4 C5 -119.1(7)
C3 C4 C5 C10 36.6(10)
O3 C4 C5 C10 -80.5(8)
C3 C4 C5 C6 164.1(7)
O3 C4 C5 C6 47.0(9)
C10 C5 C6 C7 51.2(10)
C4 C5 C6 C7 -78.8(9)
C5 C6 C7 O2 147.0(8)
C5 C6 C7 C8 -43.9(11)
O2 C7 C8 C9 -148.2(8)
C6 C7 C8 C9 42.8(10)
C7 C8 C9 C10 -49.0(10)
C8 C9 C10 C5 60.3(9)
C8 C9 C10 C1 179.9(7)
C6 C5 C10 C9 -61.8(9)
C4 C5 C10 C9 67.1(8)
C6 C5 C10 C1 174.4(7)
C4 C5 C10 C1 -56.7(8)
O1 C1 C10 C9 55.1(10)
C2 C1 C10 C9 -74.3(10)
O1 C1 C10 C5 177.8(7)
C2 C1 C10 C5 48.4(9)
C4 O3 C11 O4 3.8(12)
C4 O3 C11 C12 -176.3(6)
O4 C11 C12 C13 -176.3(9)
O3 C11 C12 C13 3.8(11)
O4 C11 C12 C17 3.1(13)
O3 C11 C12 C17 -176.8(7)
C17 C12 C13 C14 -1.0(13)
C11 C12 C13 C14 178.3(8)
C12 C13 C14 C15 2.4(13)
C13 C14 C15 C16 -0.4(14)
C13 C14 C15 Br1 -179.7(6)
C14 C15 C16 C17 -2.9(15)
Br1 C15 C16 C17 176.3(7)
C15 C16 C17 C12 4.4(15)
C13 C12 C17 C16 -2.4(13)
C11 C12 C17 C16 178.2(8)
O1A C1A C2A C3A -143.4(9)
C10A C1A C2A C3A -17.3(13)
C1A C2A C3A C4A -0.1(15)
C11A O3A C4A C3A 94.8(9)
C11A O3A C4A C5A -140.3(7)
C2A C3A C4A O3A 112.2(9)
C2A C3A C4A C5A -9.6(13)
O3A C4A C5A C10A -82.5(8)
C3A C4A C5A C10A 38.8(10)
O3A C4A C5A C6A 42.5(10)
C3A C4A C5A C6A 163.7(8)
C4A C5A C6A C7A -75.7(11)
C10A C5A C6A C7A 54.0(10)
C5A C6A C7A O2A 135.6(9)
C5A C6A C7A C8A -47.0(12)
O2A C7A C8A C9A -140.6(8)
C6A C7A C8A C9A 42.0(11)
C7A C8A C9A C10A -46.5(11)
C4A C5A C10A C9A 68.6(9)
C6A C5A C10A C9A -59.0(9)
C4A C5A C10A C1A -55.9(9)
C6A C5A C10A C1A 176.6(6)
C8A C9A C10A C5A 56.9(10)
C8A C9A C10A C1A -179.6(8)
O1A C1A C10A C5A 170.2(7)
C2A C1A C10A C5A 42.3(9)
O1A C1A C10A C9A 45.5(10)
C2A C1A C10A C9A -82.4(10)
C4A O3A C11A O4A -0.3(13)
C4A O3A C11A C12A 179.6(6)
O4A C11A C12A C17A 17.1(13)
O3A C11A C12A C17A -162.8(7)
O4A C11A C12A C13A -158.6(9)
O3A C11A C12A C13A 21.4(11)
C17A C12A C13A C14A -1.0(13)
C11A C12A C13A C14A 174.9(8)
C12A C13A C14A C15A -0.3(13)
C13A C14A C15A C16A 2.0(13)
C13A C14A C15A Br1A -176.9(6)
C14A C15A C16A C17A -2.4(13)
Br1A C15A C16A C17A 176.4(6)
C13A C12A C17A C16A 0.6(12)
C11A C12A C17A C16A -175.4(7)
C15A C16A C17A C12A 1.1(12)
C1S C2S O1S C3S 178.7(17)
C2S O1S C3S C4S -168(2)
